data_1542589
loop_
_publ_author_name
'Wang, Nan-Nan'
'Huang, Lei-Rong'
'Hao, Wen-Juan'
'Zhang, Tian-Shu'
'Li, Guigen'
'Tu, Shu-Jiang'
'Jiang, Bo'

_publ_section_title
;
 Synergistic Rhodium/Copper Catalysis: Synthesis of 1,3-Enynes and N-Aryl
 Enaminones.
;
_journal_issue 6
_journal_name_full 'Organic letters'
_journal_page_first 1298
_journal_page_last 1301
_journal_paper_doi 10.1021/acs.orglett.6b00238
_journal_volume 18
_journal_year 2016
_chemical_formula_sum 'C25 H25 N O'
_chemical_formula_weight 355.46
_chemical_name_systematic
; 
 ? 
;
_space_group_IT_number 14
_symmetry_cell_setting monoclinic
_symmetry_space_group_name_Hall '-P 2ybc'
_symmetry_space_group_name_H-M 'P 1 21/c 1'
_atom_sites_solution_hydrogens geom
_atom_sites_solution_primary direct
_atom_sites_solution_secondary difmap
_audit_creation_method SHELXL-97
_cell_angle_alpha 90.00
_cell_angle_beta 90.6080(10)
_cell_angle_gamma 90.00
_cell_formula_units_Z 4
_cell_length_a 11.1357(9)
_cell_length_b 10.6585(8)
_cell_length_c 17.1362(15)
_cell_measurement_reflns_used 894
_cell_measurement_temperature 298(2)
_cell_measurement_theta_max 16.87
_cell_measurement_theta_min 2.377
_cell_volume 2033.8(3)
_computing_cell_refinement 'Bruker SMART'
_computing_data_collection 'Bruker SMART'
_computing_data_reduction 'Bruker SHELXTL'
_computing_molecular_graphics 'Bruker SHELXTL'
_computing_publication_material 'Bruker SHELXTL'
_computing_structure_refinement 'SHELXL-97 (Sheldrick, 1997)'
_computing_structure_solution 'SHELXS-97 (Sheldrick, 1990)'
_diffrn_ambient_temperature 298(2)
_diffrn_measured_fraction_theta_full 0.997
_diffrn_measured_fraction_theta_max 0.997
_diffrn_measurement_device_type 'CCD area detector'
_diffrn_measurement_method 'phi and omega scans'
_diffrn_radiation_monochromator graphite
_diffrn_radiation_source 'fine-focus sealed tube'
_diffrn_radiation_type MoK\a
_diffrn_radiation_wavelength 0.71073
_diffrn_reflns_av_R_equivalents 0.0697
_diffrn_reflns_av_sigmaI/netI 0.1144
_diffrn_reflns_limit_h_max 12
_diffrn_reflns_limit_h_min -13
_diffrn_reflns_limit_k_max 12
_diffrn_reflns_limit_k_min -12
_diffrn_reflns_limit_l_max 19
_diffrn_reflns_limit_l_min -20
_diffrn_reflns_number 10050
_diffrn_reflns_theta_full 25.02
_diffrn_reflns_theta_max 25.02
_diffrn_reflns_theta_min 2.38
_exptl_absorpt_coefficient_mu 0.070
_exptl_absorpt_correction_T_max 0.9903
_exptl_absorpt_correction_T_min 0.9713
_exptl_absorpt_correction_type multi-scan
_exptl_absorpt_process_details sadabs
_exptl_crystal_colour yellow
_exptl_crystal_density_diffrn 1.161
_exptl_crystal_density_method 'not measured'
_exptl_crystal_description block
_exptl_crystal_F_000 760
_exptl_crystal_size_max 0.42
_exptl_crystal_size_mid 0.31
_exptl_crystal_size_min 0.14
_refine_diff_density_max 0.115
_refine_diff_density_min -0.121
_refine_diff_density_rms 0.026
_refine_ls_extinction_method none
_refine_ls_goodness_of_fit_ref 0.944
_refine_ls_hydrogen_treatment mixed
_refine_ls_matrix_type full
_refine_ls_number_parameters 244
_refine_ls_number_reflns 3591
_refine_ls_number_restraints 0
_refine_ls_restrained_S_all 0.944
_refine_ls_R_factor_all 0.1808
_refine_ls_R_factor_gt 0.0494
_refine_ls_shift/su_max 0.000
_refine_ls_shift/su_mean 0.000
_refine_ls_structure_factor_coef Fsqd
_refine_ls_weighting_details 'calc w=1/[\s^2^(Fo^2^)+(0.0001P)^2^+0.0000P] where P=(Fo^2^+2Fc^2^)/3'
_refine_ls_weighting_scheme calc
_refine_ls_wR_factor_gt 0.0647
_refine_ls_wR_factor_ref 0.0762
_reflns_number_gt 1151
_reflns_number_total 3591
_reflns_threshold_expression >2sigma(I)
_cod_data_source_file ol6b00238_si_003.cif
_cod_data_source_block 141227c
_cod_depositor_comments
;
The following automatic conversions were performed:

'_symmetry_cell_setting' value 'Monoclinic' changed to 'monoclinic'
according to
/usr/data/users/saulius/crontab/automatic-downloads/rss-feeds/ACS/lib/dictionaries/cif_core.dic
dictionary named 'cif_core.dic' version 2.4.2 from 2011-04-26.

Automatic conversion script
Id: cif_fix_values 4268 2015-11-12 08:31:59Z antanas 

 Adding full bibliography for 1542589--1542590.cif.
;
_cod_original_sg_symbol_H-M P2(1)/c
_cod_database_code 1542589

loop_
_symmetry_equiv_pos_as_xyz
'x, y, z'
'-x, y+1/2, -z+1/2'
'-x, -y, -z'
'x, -y-1/2, z-1/2'

loop_
_atom_site_label
_atom_site_type_symbol
_atom_site_fract_x
_atom_site_fract_y
_atom_site_fract_z
_atom_site_U_iso_or_equiv
_atom_site_adp_type
_atom_site_occupancy
_atom_site_symmetry_multiplicity
_atom_site_calc_flag
_atom_site_refinement_flags
N1 N 0.5735(2) 0.6541(2) 0.13120(13) 0.0826(7) Uani 1 1 d .
H1 H 0.5564 0.6619 0.0824 0.099 Uiso 1 1 calc R
O1 O 0.45419(17) 0.76350(19) 0.01716(11) 0.0997(7) Uani 1 1 d .
C1 C 0.4021(3) 0.8252(3) 0.0685(2) 0.0770(9) Uani 1 1 d .
C2 C 0.4248(3) 0.8086(3) 0.14950(18) 0.0785(9) Uani 1 1 d .
H2 H 0.3807 0.8563 0.1845 0.094 Uiso 1 1 calc R
C3 C 0.5081(3) 0.7261(3) 0.17912(19) 0.0732(9) Uani 1 1 d .
C4 C 0.5269(2) 0.7157(3) 0.26595(16) 0.0783(9) Uani 1 1 d .
H4A H 0.5598 0.6333 0.2773 0.094 Uiso 1 1 calc R
H4B H 0.4492 0.7208 0.2908 0.094 Uiso 1 1 calc R
C5 C 0.6088(2) 0.8133(3) 0.3027(2) 0.0702(9) Uani 1 1 d .
C6 C 0.6497(3) 0.9172(3) 0.26401(17) 0.0813(10) Uani 1 1 d .
H6 H 0.6263 0.9294 0.2123 0.098 Uiso 1 1 calc R
C7 C 0.7245(3) 1.0044(3) 0.2991(2) 0.0928(11) Uani 1 1 d .
H7 H 0.7513 1.0731 0.2707 0.111 Uiso 1 1 calc R
C8 C 0.7591(3) 0.9903(3) 0.3751(2) 0.0857(10) Uani 1 1 d .
C9 C 0.7165(3) 0.8882(4) 0.41455(18) 0.0998(11) Uani 1 1 d .
H9 H 0.7383 0.8777 0.4667 0.120 Uiso 1 1 calc R
C10 C 0.6417(3) 0.7995(3) 0.3793(2) 0.0908(10) Uani 1 1 d .
H10 H 0.6142 0.7311 0.4077 0.109 Uiso 1 1 calc R
C11 C 0.8425(3) 1.0833(3) 0.41497(17) 0.1236(12) Uani 1 1 d .
H11A H 0.8031 1.1192 0.4592 0.185 Uiso 1 1 calc R
H11B H 0.8630 1.1486 0.3789 0.185 Uiso 1 1 calc R
H11C H 0.9142 1.0410 0.4320 0.185 Uiso 1 1 calc R
C12 C 0.3128(3) 0.9227(3) 0.0436(2) 0.0743(9) Uani 1 1 d .
C13 C 0.2271(3) 0.9681(3) 0.09193(19) 0.1061(12) Uani 1 1 d .
H13 H 0.2235 0.9394 0.1431 0.127 Uiso 1 1 calc R
C14 C 0.1445(3) 1.0572(4) 0.0656(2) 0.1240(14) Uani 1 1 d .
H14 H 0.0854 1.0849 0.0995 0.149 Uiso 1 1 calc R
C15 C 0.1472(4) 1.1050(3) -0.0080(3) 0.1045(12) Uani 1 1 d .
C16 C 0.2324(4) 1.0593(4) -0.0549(2) 0.1172(13) Uani 1 1 d .
H16 H 0.2360 1.0888 -0.1058 0.141 Uiso 1 1 calc R
C17 C 0.3158(3) 0.9694(4) -0.0306(2) 0.1086(12) Uani 1 1 d .
H17 H 0.3737 0.9412 -0.0651 0.130 Uiso 1 1 calc R
C18 C 0.0578(3) 1.2035(3) -0.03603(18) 0.1470(14) Uani 1 1 d .
H18A H 0.0869 1.2855 -0.0223 0.221 Uiso 1 1 calc R
H18B H -0.0183 1.1895 -0.0117 0.221 Uiso 1 1 calc R
H18C H 0.0484 1.1978 -0.0917 0.221 Uiso 1 1 calc R
C19 C 0.6670(3) 0.5668(3) 0.14900(18) 0.0739(9) Uani 1 1 d .
C20 C 0.7645(3) 0.5990(3) 0.19548(17) 0.0871(10) Uani 1 1 d .
H20 H 0.7690 0.6789 0.2172 0.105 Uiso 1 1 calc R
C21 C 0.8546(3) 0.5138(4) 0.20979(16) 0.0903(10) Uani 1 1 d .
H21 H 0.9185 0.5365 0.2422 0.108 Uiso 1 1 calc R
C22 C 0.8526(3) 0.3957(4) 0.1775(2) 0.0867(10) Uani 1 1 d .
C23 C 0.7554(4) 0.3666(3) 0.13035(19) 0.0906(10) Uani 1 1 d .
H23 H 0.7515 0.2872 0.1080 0.109 Uiso 1 1 calc R
C24 C 0.6644(3) 0.4499(4) 0.11513(16) 0.0837(10) Uani 1 1 d .
H24 H 0.6013 0.4275 0.0820 0.100 Uiso 1 1 calc R
C25 C 0.9511(3) 0.3006(3) 0.19403(16) 0.1239(12) Uani 1 1 d .
H25A H 1.0260 0.3318 0.1749 0.186 Uiso 1 1 calc R
H25B H 0.9318 0.2229 0.1684 0.186 Uiso 1 1 calc R
H25C H 0.9576 0.2869 0.2493 0.186 Uiso 1 1 calc R

loop_
_atom_site_aniso_label
_atom_site_aniso_U_11
_atom_site_aniso_U_22
_atom_site_aniso_U_33
_atom_site_aniso_U_23
_atom_site_aniso_U_13
_atom_site_aniso_U_12
N1 0.082(2) 0.087(2) 0.0783(19) -0.0144(16) -0.0030(15) 0.0149(16)
O1 0.1008(16) 0.1136(19) 0.0845(15) -0.0281(13) -0.0019(12) 0.0264(13)
C1 0.068(2) 0.076(3) 0.087(3) -0.012(2) -0.001(2) 0.001(2)
C2 0.077(2) 0.076(3) 0.083(3) -0.012(2) 0.0003(19) 0.0188(19)
C3 0.073(2) 0.069(3) 0.078(3) -0.020(2) 0.012(2) -0.0081(19)
C4 0.081(2) 0.072(2) 0.081(2) -0.0042(19) 0.0115(18) 0.0023(18)
C5 0.073(2) 0.068(3) 0.070(3) -0.013(2) 0.006(2) 0.0023(19)
C6 0.096(3) 0.069(3) 0.079(3) 0.002(2) -0.001(2) -0.005(2)
C7 0.097(3) 0.078(3) 0.103(3) -0.008(2) -0.005(2) -0.015(2)
C8 0.080(3) 0.081(3) 0.096(3) -0.020(3) 0.004(2) -0.005(2)
C9 0.107(3) 0.123(4) 0.069(3) -0.015(3) -0.004(2) -0.006(3)
C10 0.110(3) 0.090(3) 0.072(3) -0.004(2) 0.005(2) -0.010(2)
C11 0.103(3) 0.119(3) 0.148(3) -0.047(2) -0.010(2) -0.021(2)
C12 0.076(3) 0.075(3) 0.072(3) -0.014(2) 0.001(2) -0.002(2)
C13 0.119(3) 0.106(3) 0.094(3) 0.003(2) 0.010(3) 0.042(2)
C14 0.137(4) 0.119(3) 0.116(4) 0.008(3) 0.020(3) 0.056(3)
C15 0.110(3) 0.093(3) 0.110(4) -0.003(3) -0.011(3) 0.013(3)
C16 0.129(4) 0.124(4) 0.098(3) 0.015(3) -0.008(3) 0.018(3)
C17 0.108(3) 0.130(4) 0.087(3) 0.001(3) 0.012(2) 0.019(3)
C18 0.147(3) 0.123(3) 0.170(4) 0.027(3) -0.038(3) 0.037(3)
C19 0.074(3) 0.071(3) 0.077(2) -0.002(2) 0.007(2) 0.005(2)
C20 0.077(3) 0.076(3) 0.109(3) -0.021(2) -0.011(2) 0.009(2)
C21 0.084(3) 0.091(3) 0.096(3) -0.009(2) -0.0018(19) 0.007(2)
C22 0.091(3) 0.081(3) 0.089(3) 0.008(2) 0.018(2) 0.010(3)
C23 0.108(3) 0.060(3) 0.104(3) -0.012(2) 0.025(2) 0.000(2)
C24 0.092(3) 0.065(3) 0.094(2) -0.017(2) 0.0051(19) -0.002(2)
C25 0.114(3) 0.109(3) 0.149(3) 0.018(2) 0.017(2) 0.038(2)

loop_
_atom_type_symbol
_atom_type_description
_atom_type_scat_dispersion_real
_atom_type_scat_dispersion_imag
_atom_type_scat_source
C C 0.0033 0.0016 'International Tables Vol C Tables 4.2.6.8 and 6.1.1.4'
H H 0.0000 0.0000 'International Tables Vol C Tables 4.2.6.8 and 6.1.1.4'
N N 0.0061 0.0033 'International Tables Vol C Tables 4.2.6.8 and 6.1.1.4'
O O 0.0106 0.0060 'International Tables Vol C Tables 4.2.6.8 and 6.1.1.4'

loop_
_geom_angle_atom_site_label_1
_geom_angle_atom_site_label_2
_geom_angle_atom_site_label_3
_geom_angle
C3 N1 C19 129.8(3)
C3 N1 H1 115.1
C19 N1 H1 115.1
O1 C1 C2 123.0(3)
O1 C1 C12 118.6(3)
C2 C1 C12 118.4(3)
C3 C2 C1 123.7(3)
C3 C2 H2 118.2
C1 C2 H2 118.2
N1 C3 C2 120.6(3)
N1 C3 C4 119.4(3)
C2 C3 C4 120.0(3)
C3 C4 C5 115.9(2)
C3 C4 H4A 108.3
C5 C4 H4A 108.3
C3 C4 H4B 108.3
C5 C4 H4B 108.3
H4A C4 H4B 107.4
C10 C5 C6 117.7(3)
C10 C5 C4 118.6(3)
C6 C5 C4 123.7(3)
C5 C6 C7 122.3(3)
C5 C6 H6 118.8
C7 C6 H6 118.8
C8 C7 C6 120.3(3)
C8 C7 H7 119.8
C6 C7 H7 119.8
C7 C8 C9 117.7(3)
C7 C8 C11 121.6(4)
C9 C8 C11 120.8(4)
C8 C9 C10 122.3(3)
C8 C9 H9 118.9
C10 C9 H9 118.9
C5 C10 C9 119.7(3)
C5 C10 H10 120.1
C9 C10 H10 120.1
C8 C11 H11A 109.5
C8 C11 H11B 109.5
H11A C11 H11B 109.5
C8 C11 H11C 109.5
H11A C11 H11C 109.5
H11B C11 H11C 109.5
C13 C12 C17 117.5(3)
C13 C12 C1 122.8(4)
C17 C12 C1 119.6(4)
C12 C13 C14 120.7(3)
C12 C13 H13 119.6
C14 C13 H13 119.6
C15 C14 C13 122.3(4)
C15 C14 H14 118.9
C13 C14 H14 118.9
C16 C15 C14 116.2(4)
C16 C15 C18 121.8(5)
C14 C15 C18 122.0(4)
C15 C16 C17 123.0(4)
C15 C16 H16 118.5
C17 C16 H16 118.5
C12 C17 C16 120.3(3)
C12 C17 H17 119.8
C16 C17 H17 119.8
C15 C18 H18A 109.5
C15 C18 H18B 109.5
H18A C18 H18B 109.5
C15 C18 H18C 109.5
H18A C18 H18C 109.5
H18B C18 H18C 109.5
C24 C19 C20 118.8(3)
C24 C19 N1 119.3(3)
C20 C19 N1 121.8(3)
C21 C20 C19 120.4(3)
C21 C20 H20 119.8
C19 C20 H20 119.8
C20 C21 C22 121.7(3)
C20 C21 H21 119.2
C22 C21 H21 119.2
C21 C22 C23 116.8(3)
C21 C22 C25 121.8(4)
C23 C22 C25 121.3(4)
C24 C23 C22 122.7(3)
C24 C23 H23 118.7
C22 C23 H23 118.7
C23 C24 C19 119.7(3)
C23 C24 H24 120.2
C19 C24 H24 120.2
C22 C25 H25A 109.5
C22 C25 H25B 109.5
H25A C25 H25B 109.5
C22 C25 H25C 109.5
H25A C25 H25C 109.5
H25B C25 H25C 109.5

loop_
_geom_bond_atom_site_label_1
_geom_bond_atom_site_label_2
_geom_bond_distance
N1 C3 1.344(3)
N1 C19 1.427(3)
N1 H1 0.8600
O1 C1 1.246(3)
C1 C2 1.419(3)
C1 C12 1.498(4)
C2 C3 1.372(3)
C2 H2 0.9300
C3 C4 1.504(3)
C4 C5 1.516(3)
C4 H4A 0.9700
C4 H4B 0.9700
C5 C10 1.367(3)
C5 C6 1.371(3)
C6 C7 1.381(3)
C6 H6 0.9300
C7 C8 1.363(3)
C7 H7 0.9300
C8 C9 1.367(4)
C8 C11 1.516(3)
C9 C10 1.395(4)
C9 H9 0.9300
C10 H10 0.9300
C11 H11A 0.9600
C11 H11B 0.9600
C11 H11C 0.9600
C12 C13 1.358(3)
C12 C17 1.367(3)
C13 C14 1.394(3)
C13 H13 0.9300
C14 C15 1.361(4)
C14 H14 0.9300
C15 C16 1.341(4)
C15 C18 1.522(4)
C16 C17 1.394(4)
C16 H16 0.9300
C17 H17 0.9300
C18 H18A 0.9600
C18 H18B 0.9600
C18 H18C 0.9600
C19 C24 1.374(3)
C19 C20 1.383(3)
C20 C21 1.374(3)
C20 H20 0.9300
C21 C22 1.375(3)
C21 H21 0.9300
C22 C23 1.378(3)
C22 C25 1.518(3)
C23 C24 1.371(3)
C23 H23 0.9300
C24 H24 0.9300
C25 H25A 0.9600
C25 H25B 0.9600
C25 H25C 0.9600

loop_
_geom_torsion_atom_site_label_1
_geom_torsion_atom_site_label_2
_geom_torsion_atom_site_label_3
_geom_torsion_atom_site_label_4
_geom_torsion
O1 C1 C2 C3 1.9(5)
C12 C1 C2 C3 -177.2(3)
C19 N1 C3 C2 177.3(3)
C19 N1 C3 C4 -2.6(4)
C1 C2 C3 N1 -0.6(4)
C1 C2 C3 C4 179.4(2)
N1 C3 C4 C5 97.6(3)
C2 C3 C4 C5 -82.4(3)
C3 C4 C5 C10 -171.7(3)
C3 C4 C5 C6 10.0(4)
C10 C5 C6 C7 1.8(4)
C4 C5 C6 C7 -179.9(3)
C5 C6 C7 C8 -0.9(5)
C6 C7 C8 C9 -0.4(5)
C6 C7 C8 C11 179.1(3)
C7 C8 C9 C10 0.9(5)
C11 C8 C9 C10 -178.7(3)
C6 C5 C10 C9 -1.4(4)
C4 C5 C10 C9 -179.8(3)
C8 C9 C10 C5 0.1(5)
O1 C1 C12 C13 160.0(3)
C2 C1 C12 C13 -20.9(4)
O1 C1 C12 C17 -19.9(4)
C2 C1 C12 C17 159.2(3)
C17 C12 C13 C14 1.2(5)
C1 C12 C13 C14 -178.8(3)
C12 C13 C14 C15 -1.7(6)
C13 C14 C15 C16 1.6(6)
C13 C14 C15 C18 -179.1(3)
C14 C15 C16 C17 -1.1(6)
C18 C15 C16 C17 179.7(3)
C13 C12 C17 C16 -0.6(5)
C1 C12 C17 C16 179.3(3)
C15 C16 C17 C12 0.6(6)
C3 N1 C19 C24 132.6(3)
C3 N1 C19 C20 -51.7(4)
C24 C19 C20 C21 -2.5(5)
N1 C19 C20 C21 -178.2(3)
C19 C20 C21 C22 1.5(5)
C20 C21 C22 C23 -0.4(5)
C20 C21 C22 C25 -179.1(3)
C21 C22 C23 C24 0.4(5)
C25 C22 C23 C24 179.2(3)
C22 C23 C24 C19 -1.5(5)
C20 C19 C24 C23 2.5(4)
N1 C19 C24 C23 178.3(3)
